data_1531330
loop_
_publ_author_name
'Hartenbach, I.'
'Meier, S.F.'
'Schleid, T.'
'Wontcheu, J.'

_publ_section_title
;
 Ho2 O (Si O4) und Ho2 S (Si O4): zwei Chalkogenid-Derivate von
 Holmium(III)-ortho-Oxosilicat
;
_journal_name_full 'Zeitschrift fuer Anorganische und Allgemeine Chemie'
_journal_page_first 2907
_journal_page_last 2913
_journal_volume 628
_journal_year 2002
_chemical_formula_sum 'Ho2 O5 Si'
_chemical_name_systematic 'Ho2 O (Si O4)'
_space_group_IT_number 14
_symmetry_space_group_name_Hall '-P 2ybc'
_symmetry_space_group_name_H-M 'P 1 21/c 1'
_cell_angle_alpha 90
_cell_angle_beta 106.384
_cell_angle_gamma 90
_cell_formula_units_Z 4
_cell_length_a 9.0415
_cell_length_b 6.8893
_cell_length_c 6.6762
_cell_volume 398.971
_citation_journal_id_ASTM ZAACAB
_cod_data_source_file Hartenbach_ZAACAB_2002_1027.cif
_cod_data_source_block Ho2O5Si1
_cod_original_formula_sum 'Ho2 O5 Si1'
_cod_database_code 1531330

loop_
_symmetry_equiv_pos_as_xyz
x,y,z
-x,y+1/2,-z+1/2
-x,-y,-z
x,-y-1/2,z-1/2

loop_
_atom_site_label
_atom_site_type_symbol
_atom_site_fract_x
_atom_site_fract_y
_atom_site_fract_z
_atom_site_occupancy
_atom_site_U_iso_or_equiv
O4 O-2 0.1025 0.7797 0.4743 1 0.0
O2 O-2 0.1252 0.4529 0.2671 1 0.0
O3 O-2 0.3852 0.6353 0.508 1 0.0
O5 O-2 0.3852 0.3806 0.0596 1 0.0
Si1 Si+4 0.2009 0.5886 0.4691 1 0.0
O1 O-2 0.2078 0.4289 0.6563 1 0.0
Ho2 Ho+3 0.52568 0.62552 0.23295 1 0.0
Ho1 Ho+3 0.12162 0.13977 0.43263 1 0.0
